data_7131511
loop_
_publ_author_name
'Das, Bindusagar'
'Yadav, Ritu'
'Sharma, Ankita'
'Karmakar, Tarak'
'Kundu, Subrata'

_publ_section_title
;
 Cyclic(alkyl)(amino)carbene (CAAC)- and bicyclic (alkyl)(amino)carbene
 (BICAAC)-derived glyoxal radical cations with excellent stability.
;
_journal_issue 35
_journal_name_full 'Chemical communications (Cambridge, England)'
_journal_page_first 5285
_journal_page_last 5288
_journal_paper_doi 10.1039/d3cc00200d
_journal_volume 59
_journal_year 2023
_chemical_formula_moiety 'C46 H66 N2 O2, B F4'
_chemical_formula_sum 'C46 H66 B F4 N2 O2'
_chemical_formula_weight 765.867
_space_group_crystal_system monoclinic
_space_group_IT_number 15
_space_group_name_Hall '-C 2yc'
_space_group_name_H-M_alt 'C 1 2/c 1'
_symmetry_Int_Tables_number 15
_atom_sites_solution_primary iterative
_audit_creation_date 2022-12-24
_audit_creation_method
;
Olex2 1.5
(compiled 2022.04.07 svn.rca3783a0 for OlexSys, GUI svn.r6498)
;
_audit_update_record
;
2022-12-27 deposited with the CCDC.	2023-04-03 downloaded from the CCDC.
;
_cell_angle_alpha 90
_cell_angle_beta 122.108(4)
_cell_angle_gamma 90
_cell_formula_units_Z 4
_cell_length_a 21.147(3)
_cell_length_b 19.542(3)
_cell_length_c 12.709(2)
_cell_measurement_reflns_used 5585
_cell_measurement_temperature 299(2)
_cell_measurement_theta_max 24.32
_cell_measurement_theta_min 2.273
_cell_volume 4448.7(12)
_computing_cell_refinement 'SAINT v8.37A (Bruker, 2015)'
_computing_data_reduction 'SAINT v8.37A (Bruker, 2015)'
_computing_molecular_graphics 'Olex2 1.5 (Dolomanov et al., 2009)'
_computing_publication_material 'Olex2 1.5 (Dolomanov et al., 2009)'
_computing_structure_refinement 'olex2.refine 1.5 (Bourhis et al., 2015)'
_computing_structure_solution 'olex2.solve 1.5 (Bourhis et al., 2015)'
_diffrn_ambient_temperature 299.00
_diffrn_measured_fraction_theta_full 1.0000
_diffrn_measured_fraction_theta_max 0.9980
_diffrn_measurement_device_type 'Bruker APEX-II CCD'
_diffrn_measurement_method '\f and \w scans'
_diffrn_radiation_type 'Mo K\a'
_diffrn_radiation_wavelength 0.71073
_diffrn_reflns_av_R_equivalents 0.0743
_diffrn_reflns_av_unetI/netI 0.0697
_diffrn_reflns_Laue_measured_fraction_full 1.0000
_diffrn_reflns_Laue_measured_fraction_max 0.9980
_diffrn_reflns_limit_h_max 28
_diffrn_reflns_limit_h_min -28
_diffrn_reflns_limit_k_max 26
_diffrn_reflns_limit_k_min -26
_diffrn_reflns_limit_l_max 16
_diffrn_reflns_limit_l_min -16
_diffrn_reflns_number 49315
_diffrn_reflns_point_group_measured_fraction_full 1.0000
_diffrn_reflns_point_group_measured_fraction_max 0.9980
_diffrn_reflns_theta_full 25.2417
_diffrn_reflns_theta_max 28.36
_diffrn_reflns_theta_min 1.54
_diffrn_source_current 1.0
_diffrn_source_power 0.05
_diffrn_source_voltage 50.0
_diffrn_standards_number 0
_exptl_absorpt_coefficient_mu 0.080
_exptl_absorpt_correction_T_max 0.992
_exptl_absorpt_correction_T_min 0.989
_exptl_absorpt_correction_type multi-scan
_exptl_absorpt_process_details
;
SADABS-2016/2 (Bruker,2016/2) was used for absorption correction.
wR2(int) was 0.0988 before and 0.0556 after correction.
The Ratio of minimum to maximum transmission is 0.9038.
The \l/2 correction factor is Not present.
;
_exptl_crystal_colour blue
_exptl_crystal_colour_primary blue
_exptl_crystal_density_diffrn 1.143
_exptl_crystal_description block
_exptl_crystal_F_000 1652.844
_exptl_crystal_size_max 0.14
_exptl_crystal_size_mid 0.12
_exptl_crystal_size_min 0.1
_refine_diff_density_max 0.8537
_refine_diff_density_min -0.4691
_refine_diff_density_rms 0.0977
_refine_ls_d_res_high 0.7481
_refine_ls_d_res_low 13.2047
_refine_ls_goodness_of_fit_ref 1.0410
_refine_ls_hydrogen_treatment constr
_refine_ls_matrix_type full
_refine_ls_number_constraints 49
_refine_ls_number_parameters 279
_refine_ls_number_reflns 5549
_refine_ls_number_restraints 0
_refine_ls_restrained_S_all 1.0410
_refine_ls_R_factor_all 0.1881
_refine_ls_R_factor_gt 0.0998
_refine_ls_shift/su_max -0.0010
_refine_ls_shift/su_mean 0.0001
_refine_ls_structure_factor_coef Fsqd
_refine_ls_weighting_details 'w=1/[\s^2^(Fo^2^)+(0.1641P)^2^+3.6224P] where P=(Fo^2^+2Fc^2^)/3'
_refine_ls_weighting_scheme calc
_refine_ls_wR_factor_gt 0.2815
_refine_ls_wR_factor_ref 0.3430
_reflns_Friedel_coverage 0.0
_reflns_limit_h_max 23
_reflns_limit_h_min -28
_reflns_limit_k_max 26
_reflns_limit_k_min 0
_reflns_limit_l_max 16
_reflns_limit_l_min 0
_reflns_number_gt 2562
_reflns_number_total 5549
_reflns_threshold_expression I>=2u(I)
_cod_data_source_file d3cc00200d2.cif
_cod_data_source_block BICAACRADICAL_0m_a
_cod_depositor_comments 'Adding full bibliography for 7131511--7131512.cif.'
_cod_database_code 7131511
_olex2_refinement_description
;
1. Others
 Fixed Sof: F4(0.5) F3(0.33333) F5(0.33333) F6(0.33333)
2.a Ternary CH refined with riding coordinates:
 C7(H7), C10(H10), C17(H17)
2.b Secondary CH2 refined with riding coordinates:
 C20(H20a,H20b), C16(H16a,H16b), C19(H19a,H19b)
2.c Aromatic/amide H refined with riding coordinates:
 C5(H5), C3(H3), C4(H4)
2.d Idealised Me refined as rotating group:
 C21(H21a,H21b,H21c), C22(H22a,H22b,H22c), C9(H9a,H9b,H9c), C12(H12a,H12b,
 H12c), C11(H11a,H11b,H11c), C8(H8a,H8b,H8c), C23(H23a,H23b,H23c)
;
_olex2_submission_special_instructions 'No special instructions were received'

loop_
_space_group_symop_id
_space_group_symop_operation_xyz
1 x,y,z
2 -x,y,-z+1/2
3 -x,-y,-z
4 x,-y,z-1/2
5 x+1/2,y+1/2,z
6 -x+1/2,y+1/2,-z+1/2
7 -x+1/2,-y+1/2,-z
8 x+1/2,-y+1/2,z-1/2

loop_
_atom_site_label
_atom_site_type_symbol
_atom_site_fract_x
_atom_site_fract_y
_atom_site_fract_z
_atom_site_U_iso_or_equiv
_atom_site_adp_type
_atom_site_occupancy
_atom_site_site_symmetry_order
_atom_site_refinement_flags_posn
_atom_site_refinement_flags_adp
_atom_site_refinement_flags_occupancy
N1 N 0.72358(15) 0.31914(13) 0.6740(2) 0.0563(7) Uani 1.000000 1 . . .
O1 O 0.82860(18) 0.30337(17) 0.5715(3) 0.1008(10) Uani 1.000000 1 . . .
C1 C 0.77689(19) 0.27361(18) 0.7736(3) 0.0603(9) Uani 1.000000 1 . . .
C13 C 0.71285(19) 0.31865(16) 0.5637(3) 0.0573(8) Uani 1.000000 1 . . .
F2 F 0.5 0.6147(2) 0.25 0.1488(19) Uani 1.000000 2 S T P
F4 F 0.4672(6) 0.5064(6) 0.2899(11) 0.101(3) Uani 0.500000 1 . . .
C15 C 0.6775(2) 0.37137(19) 0.6952(3) 0.0661(10) Uani 1.000000 1 . . .
C6 C 0.8504(2) 0.2954(2) 0.8517(3) 0.0693(10) Uani 1.000000 1 . . .
B1 B 0.5 0.5451(3) 0.25 0.0605(14) Uani 1.000000 2 S T P
C2 C 0.7502(2) 0.21094(19) 0.7884(3) 0.0708(10) Uani 1.000000 1 . . .
C18 C 0.6549(2) 0.3667(2) 0.4725(3) 0.0752(12) Uani 1.000000 1 . . .
C14 C 0.7634(3) 0.27805(19) 0.5360(3) 0.0742(11) Uani 1.000000 1 . . .
C20 C 0.5955(2) 0.3551(2) 0.5992(4) 0.0852(13) Uani 1.000000 1 . . .
H20a H 0.5822(2) 0.3117(2) 0.6196(4) 0.1022(16) Uiso 1.000000 1 R . .
H20b H 0.5639(2) 0.3903(2) 0.6013(4) 0.1022(16) Uiso 1.000000 1 R . .
C16 C 0.6942(3) 0.4402(2) 0.6607(4) 0.0833(12) Uani 1.000000 1 . . .
H16a H 0.6630(3) 0.4748(2) 0.6655(4) 0.0999(15) Uiso 1.000000 1 R . .
H16b H 0.7459(3) 0.4521(2) 0.7198(4) 0.0999(15) Uiso 1.000000 1 R . .
C21 C 0.6951(3) 0.3686(2) 0.8271(4) 0.0845(13) Uani 1.000000 1 . . .
H21a H 0.7469(5) 0.3793(15) 0.8837(4) 0.1268(19) Uiso 1.000000 1 GR . .
H21b H 0.6647(13) 0.4011(11) 0.8370(9) 0.1268(19) Uiso 1.000000 1 GR . .
H21c H 0.6851(16) 0.3234(5) 0.8444(10) 0.1268(19) Uiso 1.000000 1 GR . .
C7 C 0.6705(3) 0.1862(2) 0.7091(4) 0.0852(12) Uani 1.000000 1 . . .
H7 H 0.6428(3) 0.2195(2) 0.6422(4) 0.1022(14) Uiso 1.000000 1 R . .
C5 C 0.8977(3) 0.2510(3) 0.9458(4) 0.0896(13) Uani 1.000000 1 . . .
H5 H 0.9471(3) 0.2640(3) 1.0000(4) 0.1075(16) Uiso 1.000000 1 R . .
C10 C 0.8807(2) 0.3631(3) 0.8415(4) 0.0877(12) Uani 1.000000 1 . . .
H10 H 0.8418(2) 0.3858(3) 0.7655(4) 0.1053(15) Uiso 1.000000 1 R . .
C3 C 0.8024(3) 0.1698(2) 0.8854(4) 0.0926(14) Uani 1.000000 1 . . .
H3 H 0.7875(3) 0.1275(2) 0.8984(4) 0.1111(16) Uiso 1.000000 1 R . .
C17 C 0.6803(3) 0.4397(2) 0.5295(4) 0.0970(15) Uani 1.000000 1 . . .
H17 H 0.6378(3) 0.4702(2) 0.4794(4) 0.1164(18) Uiso 1.000000 1 R . .
C22 C 0.6426(3) 0.3621(2) 0.3426(3) 0.1009(17) Uani 1.000000 1 . . .
H22a H 0.6893(5) 0.3683(19) 0.3483(6) 0.151(3) Uiso 1.000000 1 GR . .
H22b H 0.6224(19) 0.3180(8) 0.3075(14) 0.151(3) Uiso 1.000000 1 GR . .
H22c H 0.6082(17) 0.3971(13) 0.2907(11) 0.151(3) Uiso 1.000000 1 GR . .
C4 C 0.8752(3) 0.1900(3) 0.9622(4) 0.1030(16) Uani 1.000000 1 . . .
H4 H 0.9091(3) 0.1613(3) 1.0258(4) 0.124(2) Uiso 1.000000 1 R . .
C19 C 0.5823(3) 0.3511(3) 0.4687(4) 0.0986(16) Uani 1.000000 1 . . .
H19a H 0.5441(3) 0.3838(3) 0.4150(4) 0.1183(19) Uiso 1.000000 1 R . .
H19b H 0.5647(3) 0.3057(3) 0.4348(4) 0.1183(19) Uiso 1.000000 1 R . .
C9 C 0.6644(4) 0.1169(3) 0.6499(5) 0.1149(18) Uani 1.000000 1 . . .
H9a H 0.687(2) 0.1194(6) 0.601(3) 0.172(3) Uiso 1.000000 1 GR . .
H9b H 0.690(2) 0.0830(5) 0.7137(5) 0.172(3) Uiso 1.000000 1 GR . .
H9c H 0.6128(4) 0.1046(10) 0.597(3) 0.172(3) Uiso 1.000000 1 GR . .
C12 C 0.9013(3) 0.4106(3) 0.9523(5) 0.1187(18) Uani 1.000000 1 . . .
H12a H 0.8577(6) 0.4190(18) 0.956(2) 0.178(3) Uiso 1.000000 1 GR . .
H12b H 0.9389(18) 0.3890(10) 1.0281(6) 0.178(3) Uiso 1.000000 1 GR . .
H12c H 0.920(2) 0.4531(9) 0.942(2) 0.178(3) Uiso 1.000000 1 GR . .
C11 C 0.9494(3) 0.3534(3) 0.8312(6) 0.123(2) Uani 1.000000 1 . . .
H11a H 0.9869(10) 0.328(2) 0.902(2) 0.184(3) Uiso 1.000000 1 GR . .
H11b H 0.9352(6) 0.329(2) 0.756(2) 0.184(3) Uiso 1.000000 1 GR . .
H11c H 0.9690(15) 0.3973(3) 0.829(4) 0.184(3) Uiso 1.000000 1 GR . .
C8 C 0.6332(4) 0.1825(3) 0.7844(6) 0.130(2) Uani 1.000000 1 . . .
H8a H 0.6619(15) 0.153(2) 0.855(3) 0.195(3) Uiso 1.000000 1 GR . .
H8b H 0.631(3) 0.2275(5) 0.812(4) 0.195(3) Uiso 1.000000 1 GR . .
H8c H 0.5837(10) 0.164(2) 0.7332(15) 0.195(3) Uiso 1.000000 1 GR . .
C23 C 0.7412(5) 0.4657(3) 0.5196(7) 0.148(3) Uani 1.000000 1 . . .
H23a H 0.756(2) 0.5097(14) 0.559(5) 0.222(4) Uiso 1.000000 1 GR . .
H23b H 0.7826(12) 0.4346(15) 0.560(5) 0.222(4) Uiso 1.000000 1 GR . .
H23c H 0.7249(11) 0.470(3) 0.4335(7) 0.222(4) Uiso 1.000000 1 GR . .
F3 F 0.4378(9) 0.5206(8) 0.240(2) 0.112(7) Uani 0.333330 1 . . .
F5 F 0.5379(13) 0.5424(8) 0.3893(11) 0.151(7) Uani 0.333330 1 . . .
F6 F 0.5619(7) 0.5613(7) 0.3543(15) 0.141(5) Uani 0.333330 1 . . .

loop_
_atom_site_aniso_label
_atom_site_aniso_U_11
_atom_site_aniso_U_22
_atom_site_aniso_U_33
_atom_site_aniso_U_12
_atom_site_aniso_U_13
_atom_site_aniso_U_23
N1 0.0641(17) 0.0593(16) 0.0438(14) 0.0207(12) 0.0276(13) 0.0050(11)
O1 0.086(2) 0.100(2) 0.124(3) 0.0054(17) 0.060(2) -0.0162(19)
C1 0.070(2) 0.075(2) 0.0397(16) 0.0241(17) 0.0312(16) 0.0137(15)
C13 0.074(2) 0.0567(18) 0.0410(17) 0.0229(15) 0.0305(16) 0.0078(13)
F2 0.211(6) 0.092(3) 0.179(5) -0.000000 0.127(5) 0.000000
F4 0.105(8) 0.107(5) 0.109(7) -0.024(6) 0.069(6) 0.013(5)
C15 0.070(2) 0.077(2) 0.0516(19) 0.0252(17) 0.0319(18) -0.0052(16)
C6 0.065(2) 0.092(3) 0.0487(19) 0.0235(19) 0.0285(18) 0.0135(17)
B1 0.054(3) 0.046(3) 0.076(4) -0.000000 0.031(3) 0.000000
C2 0.092(3) 0.075(2) 0.0511(19) 0.025(2) 0.042(2) 0.0165(17)
C18 0.089(3) 0.079(2) 0.0464(19) 0.045(2) 0.0287(18) 0.0119(16)
C14 0.103(3) 0.071(2) 0.050(2) 0.037(2) 0.041(2) 0.0182(15)
C20 0.071(3) 0.106(3) 0.070(2) 0.031(2) 0.031(2) -0.009(2)
C16 0.101(3) 0.073(2) 0.074(3) 0.030(2) 0.045(2) -0.0066(19)
C21 0.093(3) 0.107(3) 0.062(2) 0.025(2) 0.047(2) -0.009(2)
C7 0.099(3) 0.084(3) 0.075(3) 0.003(2) 0.048(3) 0.011(2)
C5 0.080(3) 0.121(4) 0.060(2) 0.029(3) 0.032(2) 0.022(2)
C10 0.074(3) 0.112(3) 0.073(3) 0.007(2) 0.036(2) 0.009(2)
C3 0.125(4) 0.091(3) 0.069(3) 0.028(3) 0.056(3) 0.030(2)
C17 0.143(4) 0.067(3) 0.081(3) 0.048(3) 0.059(3) 0.021(2)
C22 0.138(4) 0.098(3) 0.050(2) 0.064(3) 0.040(2) 0.026(2)
C4 0.108(4) 0.132(4) 0.057(3) 0.056(3) 0.036(3) 0.039(3)
C19 0.085(3) 0.129(4) 0.065(3) 0.048(3) 0.029(2) -0.000(2)
C9 0.144(5) 0.091(3) 0.099(4) -0.002(3) 0.057(4) 0.004(3)
C12 0.111(4) 0.128(4) 0.105(4) -0.011(3) 0.050(3) -0.023(3)
C11 0.084(3) 0.174(6) 0.118(4) -0.010(3) 0.058(3) -0.002(4)
C8 0.135(5) 0.156(5) 0.134(5) -0.025(4) 0.096(4) -0.011(4)
C23 0.252(8) 0.088(4) 0.142(5) -0.003(5) 0.130(6) 0.004(3)
F3 0.070(8) 0.093(10) 0.180(18) -0.043(7) 0.070(10) -0.074(11)
F5 0.233(18) 0.138(11) 0.089(8) 0.110(12) 0.089(11) 0.055(8)
F6 0.107(8) 0.144(10) 0.125(10) -0.070(8) 0.030(8) -0.055(9)

loop_
_atom_type_symbol
_atom_type_scat_dispersion_real
_atom_type_scat_dispersion_imag
_atom_type_scat_Cromer_Mann_a1
_atom_type_scat_Cromer_Mann_a2
_atom_type_scat_Cromer_Mann_a3
_atom_type_scat_Cromer_Mann_a4
_atom_type_scat_Cromer_Mann_b1
_atom_type_scat_Cromer_Mann_b2
_atom_type_scat_Cromer_Mann_b3
_atom_type_scat_Cromer_Mann_b4
_atom_type_scat_Cromer_Mann_c
_atom_type_scat_source
_atom_type_scat_dispersion_source
B 0.00141 0.00067 2.05450 1.33260 1.09790 0.70680 23.21850 1.02100 60.34980 0.14030 -0.19320 'International Tables Volume C Table 6.1.1.4 (pp. 500-502)' 'Henke, Gullikson and Davis, At. Data and Nucl. Data Tables, 1993, 54, 2'
C 0.00347 0.00161 2.31000 1.02000 1.58860 0.86500 20.84390 10.20750 0.56870 51.65120 0.21560 'International Tables Volume C Table 6.1.1.4 (pp. 500-502)' 'Henke, Gullikson and Davis, At. Data and Nucl. Data Tables, 1993, 54, 2'
F 0.01794 0.01033 3.53920 2.64120 1.51700 1.02430 10.28250 4.29440 0.26150 26.14760 0.27760 'International Tables Volume C Table 6.1.1.4 (pp. 500-502)' 'Henke, Gullikson and Davis, At. Data and Nucl. Data Tables, 1993, 54, 2'
H 0.00000 0.00000 0.49300 0.32291 0.14019 0.04081 10.51090 26.12570 3.14236 57.79970 0.00304 'International Tables Volume C Table 6.1.1.4 (pp. 500-502)' 'Henke, Gullikson and Davis, At. Data and Nucl. Data Tables, 1993, 54, 2'
N 0.00653 0.00323 12.21260 3.13220 2.01250 1.16630 0.00570 9.89330 28.99750 0.58260 -11.52900 'International Tables Volume C Table 6.1.1.4 (pp. 500-502)' 'Henke, Gullikson and Davis, At. Data and Nucl. Data Tables, 1993, 54, 2'
O 0.01158 0.00611 3.04850 2.28680 1.54630 0.86700 13.27710 5.70110 0.32390 32.90890 0.25080 'International Tables Volume C Table 6.1.1.4 (pp. 500-502)' 'Henke, Gullikson and Davis, At. Data and Nucl. Data Tables, 1993, 54, 2'

loop_
_geom_angle_atom_site_label_1
_geom_angle_atom_site_label_2
_geom_angle_atom_site_label_3
_geom_angle
_geom_angle_site_symmetry_1
_geom_angle_site_symmetry_3
_geom_angle_publ_flag
C13 N1 C1 122.8(2) . . ?
C15 N1 C1 121.5(2) . . ?
C15 N1 C13 115.7(2) . . ?
C6 C1 N1 119.0(3) . . ?
C2 C1 N1 117.8(3) . . ?
C2 C1 C6 123.2(3) . . ?
C18 C13 N1 115.8(3) . . ?
C14 C13 N1 121.1(3) . . ?
C14 C13 C18 122.7(3) . . ?
F6 F2 B1 50.7(4) . . ?
F6 F2 B1 50.7(4) 2_655 . ?
F6 F2 F6 101.4(8) 2_655 . ?
F3 F4 B1 79(2) . 2_655 ?
F5 F4 B1 64.0(6) . 2_655 ?
F5 F4 F3 127(2) . . ?
C20 C15 N1 106.1(3) . . ?
C16 C15 N1 105.8(3) . . ?
C16 C15 C20 107.1(3) . . ?
C21 C15 N1 111.5(3) . . ?
C21 C15 C20 112.6(3) . . ?
C21 C15 C16 113.3(3) . . ?
C5 C6 C1 116.4(4) . . ?
C10 C6 C1 124.9(3) . . ?
C10 C6 C5 118.7(4) . . ?
F4 B1 F2 125.7(6) 2_655 . ?
F4 B1 F2 125.7(6) . . ?
F4 B1 F4 108.7(11) . 2_655 ?
F3 B1 F2 111.0(7) 2_655 . ?
F3 B1 F2 111.0(7) . . ?
F3 B1 F4 117.0(6) 2_655 . ?
F3 B1 F4 29.3(8) 2_655 2_655 ?
F3 B1 F4 117.0(6) . 2_655 ?
F3 B1 F4 29.3(8) . . ?
F3 B1 F3 138.0(14) . 2_655 ?
F5 B1 F2 92.0(6) . . ?
F5 B1 F2 92.0(6) 2_655 . ?
F5 B1 F4 65.3(9) . . ?
F5 B1 F4 112.2(6) . 2_655 ?
F5 B1 F4 65.3(9) 2_655 2_655 ?
F5 B1 F4 112.2(6) 2_655 . ?
F5 B1 F3 89.6(9) 2_655 . ?
F5 B1 F3 89.6(9) . 2_655 ?
F5 B1 F3 89.0(10) 2_655 2_655 ?
F5 B1 F3 89.0(10) . . ?
F5 B1 F5 176.0(13) 2_655 . ?
F6 B1 F2 76.1(7) 2_655 . ?
F6 B1 F2 76.1(7) . . ?
F6 B1 F4 101.5(7) . . ?
F6 B1 F4 101.5(7) 2_655 2_655 ?
F6 B1 F4 94.7(7) . 2_655 ?
F6 B1 F4 94.7(7) 2_655 . ?
F6 B1 F3 65.8(10) . 2_655 ?
F6 B1 F3 125.7(9) . . ?
F6 B1 F3 125.7(9) 2_655 2_655 ?
F6 B1 F3 65.8(10) 2_655 . ?
F6 B1 F5 144.8(7) . 2_655 ?
F6 B1 F5 144.8(7) 2_655 . ?
F6 B1 F5 36.9(7) 2_655 2_655 ?
F6 B1 F5 36.9(7) . . ?
F6 B1 F6 152.1(13) 2_655 . ?
C7 C2 C1 125.1(3) . . ?
C3 C2 C1 115.9(4) . . ?
C3 C2 C7 118.9(4) . . ?
C17 C18 C13 106.1(3) . . ?
C22 C18 C13 113.6(3) . . ?
C22 C18 C17 111.9(4) . . ?
C19 C18 C13 107.1(3) . . ?
C19 C18 C17 106.7(3) . . ?
C19 C18 C22 111.0(4) . . ?
C13 C14 O1 118.0(3) . . ?
C14 C14 O1 122.3(5) 7_656 . ?
C14 C14 C13 119.3(5) 7_656 . ?
H20a C20 C15 109.5(2) . . ?
H20b C20 C15 109.53(18) . . ?
H20b C20 H20a 108.1 . . ?
C19 C20 C15 110.6(3) . . ?
C19 C20 H20a 109.5(3) . . ?
C19 C20 H20b 109.5(2) . . ?
H16a C16 C15 109.25(19) . . ?
H16b C16 C15 109.2(2) . . ?
H16b C16 H16a 107.9 . . ?
C17 C16 C15 111.8(3) . . ?
C17 C16 H16a 109.2(2) . . ?
C17 C16 H16b 109.2(3) . . ?
H21a C21 C15 109.5 . . ?
H21b C21 C15 109.5 . . ?
H21b C21 H21a 109.5 . . ?
H21c C21 C15 109.5 . . ?
H21c C21 H21a 109.5 . . ?
H21c C21 H21b 109.5 . . ?
H7 C7 C2 107.8(2) . . ?
C9 C7 C2 112.6(4) . . ?
C9 C7 H7 107.8(3) . . ?
C8 C7 C2 111.2(4) . . ?
C8 C7 H7 107.8(3) . . ?
C8 C7 C9 109.3(4) . . ?
H5 C5 C6 118.7(3) . . ?
C4 C5 C6 122.6(5) . . ?
C4 C5 H5 118.7(3) . . ?
H10 C10 C6 108.0(2) . . ?
C12 C10 C6 112.0(4) . . ?
C12 C10 H10 108.0(3) . . ?
C11 C10 C6 111.3(4) . . ?
C11 C10 H10 108.0(3) . . ?
C11 C10 C12 109.4(4) . . ?
H3 C3 C2 119.2(3) . . ?
C4 C3 C2 121.7(5) . . ?
C4 C3 H3 119.2(3) . . ?
C16 C17 C18 109.2(4) . . ?
H17 C17 C18 106.4(2) . . ?
H17 C17 C16 106.4(2) . . ?
C23 C17 C18 112.5(4) . . ?
C23 C17 C16 115.3(5) . . ?
C23 C17 H17 106.4(3) . . ?
H22a C22 C18 109.5 . . ?
H22b C22 C18 109.5 . . ?
H22b C22 H22a 109.5 . . ?
H22c C22 C18 109.5 . . ?
H22c C22 H22a 109.5 . . ?
H22c C22 H22b 109.5 . . ?
C3 C4 C5 120.1(4) . . ?
H4 C4 C5 119.9(3) . . ?
H4 C4 C3 119.9(3) . . ?
C20 C19 C18 110.6(3) . . ?
H19a C19 C18 109.5(2) . . ?
H19a C19 C20 109.5(2) . . ?
H19b C19 C18 109.5(2) . . ?
H19b C19 C20 109.5(3) . . ?
H19b C19 H19a 108.1 . . ?
H9a C9 C7 109.5 . . ?
H9b C9 C7 109.5 . . ?
H9b C9 H9a 109.5 . . ?
H9c C9 C7 109.5 . . ?
H9c C9 H9a 109.5 . . ?
H9c C9 H9b 109.5 . . ?
H12a C12 C10 109.5 . . ?
H12b C12 C10 109.5 . . ?
H12b C12 H12a 109.5 . . ?
H12c C12 C10 109.5 . . ?
H12c C12 H12a 109.5 . . ?
H12c C12 H12b 109.5 . . ?
H11a C11 C10 109.5 . . ?
H11b C11 C10 109.5 . . ?
H11b C11 H11a 109.5 . . ?
H11c C11 C10 109.5 . . ?
H11c C11 H11a 109.5 . . ?
H11c C11 H11b 109.5 . . ?
H8a C8 C7 109.5 . . ?
H8b C8 C7 109.5 . . ?
H8b C8 H8a 109.5 . . ?
H8c C8 C7 109.5 . . ?
H8c C8 H8a 109.5 . . ?
H8c C8 H8b 109.5 . . ?
H23a C23 C17 109.5 . . ?
H23b C23 C17 109.5 . . ?
H23b C23 H23a 109.5 . . ?
H23c C23 C17 109.5 . . ?
H23c C23 H23a 109.5 . . ?
H23c C23 H23b 109.5 . . ?
B1 F3 F4 72.0(17) 2_655 . ?
F6 F3 F4 127(2) 2_655 . ?
F6 F3 B1 56.2(8) 2_655 2_655 ?
B1 F5 F4 50.7(6) . . ?
F6 F5 F4 109.7(15) . . ?
F6 F5 B1 59.9(10) . . ?
B1 F6 F2 53.3(6) . . ?
F3 F6 F2 91.9(9) 2_655 . ?
F3 F6 B1 58.0(6) 2_655 . ?
F5 F6 F2 103.9(15) . . ?
F5 F6 B1 83.2(13) . . ?
F5 F6 F3 115.5(16) . 2_655 ?

loop_
_geom_bond_atom_site_label_1
_geom_bond_atom_site_label_2
_geom_bond_distance
_geom_bond_site_symmetry_2
_geom_bond_publ_flag
N1 C1 1.465(4) . ?
N1 C13 1.296(4) . ?
N1 C15 1.531(4) . ?
O1 C14 1.298(5) . ?
C1 C6 1.394(5) . ?
C1 C2 1.402(5) . ?
C13 C18 1.488(4) . ?
C13 C14 1.516(5) . ?
F2 B1 1.360(7) . ?
F2 F6 1.648(15) . ?
F2 F6 1.648(15) 2_655 ?
F4 B1 1.299(9) 2_655 ?
F4 F3 0.668(19) . ?
F4 F5 1.52(2) . ?
C15 C20 1.532(6) . ?
C15 C16 1.514(6) . ?
C15 C21 1.512(5) . ?
C6 C5 1.382(6) . ?
C6 C10 1.507(6) . ?
B1 F3 1.340(14) 2_655 ?
B1 F3 1.340(14) . ?
B1 F5 1.507(11) 2_655 ?
B1 F5 1.507(11) . ?
B1 F6 1.313(11) . ?
B1 F6 1.313(11) 2_655 ?
C2 C7 1.511(6) . ?
C2 C3 1.392(6) . ?
C18 C17 1.561(6) . ?
C18 C22 1.531(5) . ?
C18 C19 1.541(7) . ?
C14 C14 1.345(8) 7_656 ?
C20 H20a 0.9700 . ?
C20 H20b 0.9700 . ?
C20 C19 1.530(6) . ?
C16 H16a 0.9700 . ?
C16 H16b 0.9700 . ?
C16 C17 1.531(6) . ?
C21 H21a 0.9600 . ?
C21 H21b 0.9600 . ?
C21 H21c 0.9600 . ?
C7 H7 0.9800 . ?
C7 C9 1.522(7) . ?
C7 C8 1.530(6) . ?
C5 H5 0.9300 . ?
C5 C4 1.340(7) . ?
C10 H10 0.9800 . ?
C10 C12 1.544(7) . ?
C10 C11 1.538(6) . ?
C3 H3 0.9300 . ?
C3 C4 1.373(7) . ?
C17 H17 0.9800 . ?
C17 C23 1.449(8) . ?
C22 H22a 0.9600 . ?
C22 H22b 0.9600 . ?
C22 H22c 0.9600 . ?
C4 H4 0.9300 . ?
C19 H19a 0.9700 . ?
C19 H19b 0.9700 . ?
C9 H9a 0.9600 . ?
C9 H9b 0.9600 . ?
C9 H9c 0.9600 . ?
C12 H12a 0.9600 . ?
C12 H12b 0.9600 . ?
C12 H12c 0.9600 . ?
C11 H11a 0.9600 . ?
C11 H11b 0.9600 . ?
C11 H11c 0.9600 . ?
C8 H8a 0.9600 . ?
C8 H8b 0.9600 . ?
C8 H8c 0.9600 . ?
C23 H23a 0.9600 . ?
C23 H23b 0.9600 . ?
C23 H23c 0.9600 . ?
F3 F6 1.44(2) 2_655 ?
F5 F6 0.911(15) . ?

loop_
_geom_torsion_atom_site_label_1
_geom_torsion_atom_site_label_2
_geom_torsion_atom_site_label_3
_geom_torsion_atom_site_label_4
_geom_torsion
_geom_torsion_site_symmetry_1
_geom_torsion_site_symmetry_2
_geom_torsion_site_symmetry_3
_geom_torsion_site_symmetry_4
_geom_torsion_publ_flag
N1 C1 C6 C5 178.4(3) . . . . ?
N1 C1 C6 C10 -0.7(4) . . . . ?
N1 C1 C2 C7 0.3(4) . . . . ?
N1 C1 C2 C3 -178.9(3) . . . . ?
N1 C13 C18 C17 58.7(4) . . . . ?
N1 C13 C18 C22 -177.9(4) . . . . ?
N1 C13 C18 C19 -54.9(4) . . . . ?
N1 C13 C14 O1 -77.5(4) . . . . ?
N1 C13 C14 C14 110.1(4) . . . 7_656 ?
N1 C15 C20 C19 -51.9(3) . . . . ?
N1 C15 C16 C17 54.0(3) . . . . ?
O1 C14 C13 C18 94.6(4) . . . . ?
O1 C14 C14 O1 180.0(5) . . 7_656 7_656 ?
O1 C14 C14 C13 7.9(4) . . 7_656 7_656 ?
C1 C6 C5 C4 0.4(4) . . . . ?
C1 C6 C10 C12 112.0(4) . . . . ?
C1 C6 C10 C11 -125.2(4) . . . . ?
C1 C2 C7 C9 124.1(4) . . . . ?
C1 C2 C7 C8 -112.8(4) . . . . ?
C1 C2 C3 C4 0.6(4) . . . . ?
C13 C18 C17 C16 -53.7(3) . . . . ?
C13 C18 C17 C23 75.7(4) . . . . ?
C13 C18 C19 C20 54.8(3) . . . . ?
C13 C14 C14 C13 180.0(4) . . 7_656 7_656 ?
F2 B1 F4 F3 68(2) . . . . ?
F2 B1 F4 F3 68(2) . . 2_655 2_655 ?
F2 B1 F4 F5 -73.6(9) . . . . ?
F2 B1 F4 F5 -73.6(9) . . 2_655 2_655 ?
F2 B1 F3 F4 -126(3) . . . . ?
F2 B1 F3 F4 -126(3) . . 2_655 2_655 ?
F2 B1 F3 F6 62.9(13) . . . 2_655 ?
F2 B1 F3 F6 62.9(13) . . 2_655 . ?
F2 B1 F5 F4 128.8(10) . . . . ?
F2 B1 F5 F4 128.8(10) . . 2_655 2_655 ?
F2 B1 F5 F6 -63.4(18) . . . . ?
F2 B1 F5 F6 -63.4(18) . . 2_655 2_655 ?
F2 B1 F6 F3 -121.1(12) . . 2_655 . ?
F2 B1 F6 F3 -121.1(12) . . . 2_655 ?
F2 B1 F6 F5 113.0(14) . . 2_655 2_655 ?
F2 B1 F6 F5 113.0(14) . . . . ?
F2 F6 B1 F4 -124.2(6) . . . . ?
F2 F6 B1 F4 125.6(6) . . . 2_655 ?
F2 F6 B1 F4 -124.2(6) 2_655 . . . ?
F2 F6 B1 F4 125.6(6) . 2_655 2_655 . ?
F2 F6 B1 F3 -106.0(9) 2_655 . . . ?
F2 F6 B1 F3 -106.0(9) . . . . ?
F2 F6 B1 F3 121.1(9) . 2_655 2_655 . ?
F2 F6 B1 F3 121.1(9) . . . 2_655 ?
F2 F6 B1 F5 -113.0(12) 2_655 . . . ?
F2 F6 B1 F5 -113.0(12) . . . . ?
F2 F6 B1 F5 73(2) . . . 2_655 ?
F2 F6 B1 F5 73(2) . 2_655 2_655 . ?
F2 F6 B1 F6 0(4) . . . 2_655 ?
F2 F6 B1 F6 0(4) . 2_655 2_655 . ?
F2 F6 F3 F4 -54(2) . 2_655 . . ?
F2 F6 F3 F4 -54(2) . . 2_655 2_655 ?
F2 F6 F3 B1 -43.4(11) . . 2_655 . ?
F2 F6 F3 B1 -43.4(11) . 2_655 . 2_655 ?
F2 F6 F5 F4 59.4(11) . . . . ?
F2 F6 F5 F4 59.4(11) 2_655 . . . ?
F2 F6 F5 B1 49.4(10) 2_655 . . . ?
F2 F6 F5 B1 49.4(10) . . . . ?
F4 B1 F4 F3 -112(2) 2_655 . . . ?
F4 B1 F4 F5 106.4(9) 2_655 . . . ?
F4 B1 F3 F4 79.9(19) 2_655 . . . ?
F4 B1 F3 F6 -170.7(14) . 2_655 . 2_655 ?
F4 B1 F3 F6 -90.8(16) . 2_655 2_655 . ?
F4 B1 F5 F4 -101.1(10) 2_655 . . . ?
F4 B1 F5 F6 167.9(17) . 2_655 . . ?
F4 B1 F5 F6 66.8(18) 2_655 . . . ?
F4 B1 F6 F3 4.5(12) . 2_655 2_655 . ?
F4 B1 F6 F3 114.7(15) . 2_655 . 2_655 ?
F4 B1 F6 F5 -11.2(14) . 2_655 . . ?
F4 B1 F6 F5 -121.4(16) 2_655 . . . ?
F4 F3 B1 F4 79.9(19) . . 2_655 2_655 ?
F4 F3 B1 F3 54(4) . . 2_655 2_655 ?
F4 F3 B1 F5 142(2) . . 2_655 2_655 ?
F4 F3 B1 F5 -35(2) . . 2_655 . ?
F4 F3 B1 F6 171(2) . . 2_655 2_655 ?
F4 F3 B1 F6 -39(2) . . 2_655 . ?
F4 F3 F6 B1 -11(3) . . 2_655 2_655 ?
F4 F3 F6 F5 52(3) . . 2_655 2_655 ?
F4 F5 B1 F4 -101.1(5) . . . 2_655 ?
F4 F5 B1 F3 17.8(8) . . . . ?
F4 F5 B1 F3 -120.3(10) . . . 2_655 ?
F4 F5 B1 F6 -167.9(13) . . . . ?
F4 F5 B1 F6 60(2) . . . 2_655 ?
F4 F5 F6 B1 9.9(7) . . . . ?
F4 F5 F6 F3 -39.7(12) . . . 2_655 ?
C15 C20 C19 C18 -1.6(4) . . . . ?
C15 C16 C17 C18 -1.6(4) . . . . ?
C15 C16 C17 C23 -129.4(4) . . . . ?
C6 C5 C4 C3 -1.2(5) . . . . ?
B1 F3 F6 F5 63.1(19) . 2_655 . . ?
B1 F3 F6 F5 63.1(19) . . 2_655 2_655 ?
B1 F5 F6 F3 -49.6(13) . . . 2_655 ?
B1 F5 F6 F3 -49.6(13) . 2_655 2_655 . ?
C2 C3 C4 C5 0.7(5) . . . . ?
